data_7123183
loop_
_publ_author_name
'Klajn, Jan'
'Stawski, Wojciech'
'Chmielewski, Piotr Jan'
'Cybi\'nska, Joanna'
'Pawlicki, Mi\/losz'

_publ_section_title
;
 A Route to a Cyclobutane-Linked Double-Looped System via a Helical
 Macrocycle
;
_journal_name_full 'Chemical Communications'
_journal_paper_doi 10.1039/C9CC01201J
_journal_year 2019
_chemical_formula_moiety 'C32 H31 N3 O2'
_chemical_formula_sum 'C32 H31 N3 O2'
_chemical_formula_weight 489.60
_space_group_crystal_system triclinic
_space_group_IT_number 2
_space_group_name_Hall '-P 1'
_space_group_name_H-M_alt 'P -1'
_symmetry_space_group_name_Hall '-P 1'
_symmetry_space_group_name_H-M 'P -1'
_atom_sites_solution_hydrogens geom
_atom_sites_solution_primary dual
_audit_creation_date 2019-03-18
_audit_creation_method
;
Olex2 1.2
(compiled 2018.05.29 svn.r3508 for OlexSys, GUI svn.r5506)
;
_audit_update_record
;
2019-03-20 deposited with the CCDC.    2019-03-22 downloaded from the CCDC.
;
_cell_angle_alpha 83.194(3)
_cell_angle_beta 81.408(3)
_cell_angle_gamma 88.438(3)
_cell_formula_units_Z 2
_cell_length_a 9.4790(4)
_cell_length_b 11.2211(4)
_cell_length_c 12.2882(5)
_cell_measurement_reflns_used 4920
_cell_measurement_temperature 94.97(12)
_cell_measurement_theta_max 29.0550
_cell_measurement_theta_min 3.5440
_cell_volume 1283.20(9)
_computing_cell_refinement
;
CrysAlisPro, Agilent Technologies,
Version 1.171.36.28 (release 01-02-2013 CrysAlis171 .NET)
(compiled Feb  1 2013,16:14:44)
;
_computing_data_collection
;
CrysAlisPro, Agilent Technologies,
Version 1.171.36.28 (release 01-02-2013 CrysAlis171 .NET)
(compiled Feb  1 2013,16:14:44)
;
_computing_data_reduction
;
CrysAlisPro, Agilent Technologies,
Version 1.171.36.28 (release 01-02-2013 CrysAlis171 .NET)
(compiled Feb  1 2013,16:14:44)
;
_computing_molecular_graphics 'Olex2 (Dolomanov et al., 2009)'
_computing_publication_material 'Olex2 (Dolomanov et al., 2009)'
_computing_structure_refinement 'ShelXL (Sheldrick, 2015)'
_computing_structure_solution 'ShelXT (Sheldrick, 2015)'
_diffrn_ambient_temperature 94.97(12)
_diffrn_detector_area_resol_mean 10.3456
_diffrn_measured_fraction_theta_full 0.999
_diffrn_measured_fraction_theta_max 0.882
_diffrn_measurement_details
;
#__ type_ start__ end____ width___ exp.time_
  1 omega  -86.00   13.00   1.0000   25.0000
omega____ theta____ kappa____ phi______ frames
    -      -11.6889  -37.0000 -120.0000 99

#__ type_ start__ end____ width___ exp.time_
  2 omega  -88.00   21.00   1.0000   25.0000
omega____ theta____ kappa____ phi______ frames
    -      -11.6889  -77.0000   60.0000 109

#__ type_ start__ end____ width___ exp.time_
  3 omega  -44.00   64.00   1.0000   25.0000
omega____ theta____ kappa____ phi______ frames
    -      -11.6889   77.0000 -180.0000 108

#__ type_ start__ end____ width___ exp.time_
  4 omega  -63.00   39.00   1.0000   25.0000
omega____ theta____ kappa____ phi______ frames
    -       10.5170  -57.0000  -60.0000 102

#__ type_ start__ end____ width___ exp.time_
  5 omega  -25.00   51.00   1.0000   25.0000
omega____ theta____ kappa____ phi______ frames
    -       10.5170  -99.0000   30.0000 76

#__ type_ start__ end____ width___ exp.time_
  6 omega -100.00  -71.00   1.0000   25.0000
omega____ theta____ kappa____ phi______ frames
    -      -11.6889 -178.0000 -180.0000 29
;
_diffrn_measurement_device_type 'Xcalibur, Ruby'
_diffrn_measurement_method '\w scans'
_diffrn_orient_matrix_UB_11 0.0212429000
_diffrn_orient_matrix_UB_12 0.0118692000
_diffrn_orient_matrix_UB_13 -0.0580475000
_diffrn_orient_matrix_UB_21 -0.0129598000
_diffrn_orient_matrix_UB_22 0.0621440000
_diffrn_orient_matrix_UB_23 0.0031288000
_diffrn_orient_matrix_UB_31 0.0714737000
_diffrn_orient_matrix_UB_32 0.0070844000
_diffrn_orient_matrix_UB_33 0.0086556000
_diffrn_radiation_monochromator graphite
_diffrn_radiation_type MoK\a
_diffrn_radiation_wavelength 0.71073
_diffrn_reflns_av_R_equivalents 0.0287
_diffrn_reflns_av_unetI/netI 0.0360
_diffrn_reflns_Laue_measured_fraction_full 0.999
_diffrn_reflns_Laue_measured_fraction_max 0.882
_diffrn_reflns_limit_h_max 12
_diffrn_reflns_limit_h_min -12
_diffrn_reflns_limit_k_max 15
_diffrn_reflns_limit_k_min -15
_diffrn_reflns_limit_l_max 16
_diffrn_reflns_limit_l_min -15
_diffrn_reflns_number 19517
_diffrn_reflns_point_group_measured_fraction_full 0.999
_diffrn_reflns_point_group_measured_fraction_max 0.882
_diffrn_reflns_theta_full 25.242
_diffrn_reflns_theta_max 29.360
_diffrn_reflns_theta_min 2.826
_diffrn_source 'Enhance (Mo) X-ray Source'
_exptl_absorpt_coefficient_mu 0.080
_exptl_absorpt_correction_T_max 0.992
_exptl_absorpt_correction_T_min 0.979
_exptl_absorpt_correction_type analytical
_exptl_absorpt_process_details
;
CrysAlisPro, Agilent Technologies,
Version 1.171.36.28 (release 01-02-2013 CrysAlis171 .NET)
(compiled Feb  1 2013,16:14:44)
Analytical numeric absorption correction using a multifaceted crystal
            model based on expressions derived by R.C. Clark & J.S. Reid.
(Clark, R. C. & Reid, J. S. (1995). Acta Cryst. A51, 887-897)
;
_exptl_crystal_colour 'clear light yellow'
_exptl_crystal_colour_lustre clear
_exptl_crystal_colour_modifier light
_exptl_crystal_colour_primary yellow
_exptl_crystal_density_diffrn 1.267
_exptl_crystal_description plate
_exptl_crystal_F_000 520
_exptl_crystal_size_max 0.7625
_exptl_crystal_size_mid 0.2167
_exptl_crystal_size_min 0.1994
_refine_diff_density_max 0.386
_refine_diff_density_min -0.243
_refine_diff_density_rms 0.048
_refine_ls_extinction_method none
_refine_ls_goodness_of_fit_ref 1.018
_refine_ls_hydrogen_treatment constr
_refine_ls_matrix_type full
_refine_ls_number_parameters 340
_refine_ls_number_reflns 6223
_refine_ls_number_restraints 0
_refine_ls_restrained_S_all 1.018
_refine_ls_R_factor_all 0.0654
_refine_ls_R_factor_gt 0.0475
_refine_ls_shift/su_max 0.000
_refine_ls_shift/su_mean 0.000
_refine_ls_structure_factor_coef Fsqd
_refine_ls_weighting_details 'w=1/[\s^2^(Fo^2^)+(0.0568P)^2^+0.4609P] where P=(Fo^2^+2Fc^2^)/3'
_refine_ls_weighting_scheme calc
_refine_ls_wR_factor_gt 0.1104
_refine_ls_wR_factor_ref 0.1197
_reflns_Friedel_coverage 0.000
_reflns_number_gt 4916
_reflns_number_total 6223
_reflns_threshold_expression 'I > 2\s(I)'
_cod_data_source_file c9cc01201j9.cif
_cod_data_source_block mjp_carb_1
_cod_database_code 7123183
_shelx_shelxl_version_number 2018/1
_chemical_oxdiff_formula 'C11 H10 N O'
_shelx_space_group_comment
;
The symmetry employed for this shelxl refinement is uniquely defined
by the following loop, which should always be used as a source of
symmetry information in preference to the above space-group names.
They are only intended as comments.
;
_reflns_odcompleteness_completeness 99.89
_reflns_odcompleteness_iscentric 1
_reflns_odcompleteness_theta 26.32
_olex2_refinement_description
;
1. Fixed Uiso
 At 1.2 times of:
  All C(H) groups, All N(H) groups
 At 1.5 times of:
  All C(H,H,H) groups
2.a Aromatic/amide H refined with riding coordinates:
 N003(H003), C00C(H00C), C00D(H00D), C00E(H00E), C00F(H00F), C00G(H00G),
 C00N(H00N), C00O(H00O), C00R(H00R), C00S(H00S), C00T(H00T), C00U(H00U),
 C00W(H00W)
2.b Idealised Me refined as rotating group:
 C00V(H00A,H00B,H00H), C00X(H00I,H00J,H00K), C00Y(H00L,H00M,H00P), C00Z(H00Q,
 H00V,H00X), C010(H01A,H01B,H01C), C011(H01D,H01E,H01F)
;
_olex2_submission_special_instructions 'No special instructions were received'

loop_
_space_group_symop_operation_xyz
'x, y, z'
'-x, -y, -z'

loop_
_atom_site_label
_atom_site_type_symbol
_atom_site_fract_x
_atom_site_fract_y
_atom_site_fract_z
_atom_site_U_iso_or_equiv
_atom_site_adp_type
_atom_site_occupancy
_atom_site_site_symmetry_order
_atom_site_calc_flag
_atom_site_refinement_flags_posn
O001 O 0.76466(12) 0.50653(10) 0.09832(9) 0.0275(3) Uani 1 1 d .
O002 O 0.24639(12) 1.05400(10) 0.35915(11) 0.0340(3) Uani 1 1 d .
N003 N 0.73637(11) 0.53194(10) 0.54667(9) 0.0141(2) Uani 1 1 d .
H003 H 0.730793 0.543584 0.476997 0.017 Uiso 1 1 calc R
N004 N 0.43721(12) 0.84148(10) 0.51332(10) 0.0177(3) Uani 1 1 d .
N005 N 0.83419(12) 0.41402(10) 0.36828(9) 0.0157(2) Uani 1 1 d .
C006 C 0.55818(14) 0.68759(12) 0.61788(11) 0.0143(3) Uani 1 1 d .
C007 C 0.66127(13) 0.59587(12) 0.62667(11) 0.0138(3) Uani 1 1 d .
C008 C 0.50175(13) 0.73292(12) 0.51481(11) 0.0151(3) Uani 1 1 d .
C009 C 0.70410(13) 0.55416(12) 0.73012(11) 0.0140(3) Uani 1 1 d .
C00A C 0.82123(13) 0.44699(12) 0.59596(11) 0.0141(3) Uani 1 1 d .
C00B C 0.80634(13) 0.45716(12) 0.71014(11) 0.0138(3) Uani 1 1 d .
C00C C 0.50761(14) 0.73844(12) 0.71541(11) 0.0154(3) Uani 1 1 d .
H00C H 0.439531 0.799507 0.711986 0.018 Uiso 1 1 calc R
C00D C 0.87789(13) 0.37738(12) 0.77941(11) 0.0152(3) Uani 1 1 d .
H00D H 0.869981 0.385536 0.854525 0.018 Uiso 1 1 calc R
C00E C 0.65138(14) 0.60836(12) 0.82412(11) 0.0146(3) Uani 1 1 d .
H00E H 0.681402 0.581684 0.891588 0.018 Uiso 1 1 calc R
C00F C 0.97332(14) 0.27814(12) 0.62116(11) 0.0156(3) Uani 1 1 d .
H00F H 1.029529 0.216740 0.592391 0.019 Uiso 1 1 calc R
C00G C 0.50938(14) 0.66782(12) 0.42326(11) 0.0161(3) Uani 1 1 d .
H00G H 0.550724 0.591605 0.426008 0.019 Uiso 1 1 calc R
C00H C 0.90649(13) 0.35702(12) 0.54796(11) 0.0138(3) Uani 1 1 d .
C00I C 0.91955(14) 0.34407(12) 0.42820(11) 0.0146(3) Uani 1 1 d .
C00J C 0.96126(13) 0.28540(12) 0.73554(11) 0.0147(3) Uani 1 1 d .
C00K C 0.55316(14) 0.70304(12) 0.81698(11) 0.0151(3) Uani 1 1 d .
C00L C 0.38283(14) 0.88576(12) 0.42263(12) 0.0191(3) Uani 1 1 d .
C00M C 0.50219(14) 0.76884(12) 0.91896(11) 0.0168(3) Uani 1 1 d .
C00N C 0.45558(14) 0.71673(13) 0.32899(12) 0.0177(3) Uani 1 1 d .
H00N H 0.462680 0.674764 0.267487 0.021 Uiso 1 1 calc R
C00O C 1.01616(14) 0.26271(12) 0.37833(12) 0.0180(3) Uani 1 1 d .
H00O H 1.073242 0.214060 0.420874 0.022 Uiso 1 1 calc R
C00P C 1.03499(14) 0.18862(12) 0.80765(11) 0.0166(3) Uani 1 1 d .
C00Q C 0.84717(14) 0.40541(12) 0.25925(11) 0.0171(3) Uani 1 1 d .
C00R C 0.39111(14) 0.82885(13) 0.32742(12) 0.0191(3) Uani 1 1 d .
H00R H 0.354746 0.864699 0.265122 0.023 Uiso 1 1 calc R
C00S C 1.02660(15) 0.25477(13) 0.26636(12) 0.0201(3) Uani 1 1 d .
H00S H 1.090212 0.200725 0.232968 0.024 Uiso 1 1 calc R
C00T C 0.94140(15) 0.32807(13) 0.20429(12) 0.0197(3) Uani 1 1 d .
H00T H 0.947056 0.325632 0.128372 0.024 Uiso 1 1 calc R
C00U C 0.75230(16) 0.48681(13) 0.19783(12) 0.0222(3) Uani 1 1 d .
H00U H 0.678192 0.525230 0.239060 0.027 Uiso 1 1 calc R
C00V C 1.01584(15) 0.21290(13) 0.92868(12) 0.0207(3) Uani 1 1 d .
H00A H 1.056101 0.289320 0.933580 0.031 Uiso 1 1 calc GR
H00B H 1.063356 0.151049 0.970940 0.031 Uiso 1 1 calc GR
H00H H 0.916011 0.213587 0.957620 0.031 Uiso 1 1 calc GR
C00W C 0.30537(16) 1.00203(13) 0.43145(14) 0.0244(3) Uani 1 1 d .
H00W H 0.302290 1.036765 0.496835 0.029 Uiso 1 1 calc R
C00X C 1.19567(15) 0.18443(14) 0.76509(12) 0.0231(3) Uani 1 1 d .
H00I H 1.210211 0.167400 0.689465 0.035 Uiso 1 1 calc GR
H00J H 1.240228 0.122720 0.809702 0.035 Uiso 1 1 calc GR
H00K H 1.236997 0.260549 0.769523 0.035 Uiso 1 1 calc GR
C00Y C 0.43881(16) 0.67914(13) 1.01663(11) 0.0224(3) Uani 1 1 d .
H00L H 0.361415 0.637554 0.996092 0.034 Uiso 1 1 calc GR
H00M H 0.404205 0.721327 1.079009 0.034 Uiso 1 1 calc GR
H00P H 0.511087 0.622320 1.036018 0.034 Uiso 1 1 calc GR
C00Z C 0.38855(16) 0.86471(13) 0.89684(12) 0.0237(3) Uani 1 1 d .
H00Q H 0.427961 0.924235 0.838362 0.036 Uiso 1 1 calc GR
H00V H 0.358197 0.902044 0.962901 0.036 Uiso 1 1 calc GR
H00X H 0.308282 0.827938 0.875376 0.036 Uiso 1 1 calc GR
C010 C 0.97096(18) 0.06584(13) 0.80237(14) 0.0273(3) Uani 1 1 d .
H01A H 0.871215 0.066715 0.831534 0.041 Uiso 1 1 calc GR
H01B H 1.018853 0.005043 0.845492 0.041 Uiso 1 1 calc GR
H01C H 0.982713 0.048855 0.726768 0.041 Uiso 1 1 calc GR
C011 C 0.63023(16) 0.82996(15) 0.95043(14) 0.0280(4) Uani 1 1 d .
H01D H 0.701694 0.770697 0.965989 0.042 Uiso 1 1 calc GR
H01E H 0.600098 0.869971 1.014953 0.042 Uiso 1 1 calc GR
H01F H 0.669232 0.887541 0.890085 0.042 Uiso 1 1 calc GR

loop_
_atom_site_aniso_label
_atom_site_aniso_U_11
_atom_site_aniso_U_22
_atom_site_aniso_U_33
_atom_site_aniso_U_23
_atom_site_aniso_U_13
_atom_site_aniso_U_12
O001 0.0372(6) 0.0303(6) 0.0158(6) 0.0000(4) -0.0089(4) 0.0019(5)
O002 0.0371(6) 0.0234(6) 0.0452(7) -0.0002(5) -0.0227(6) 0.0095(5)
N003 0.0160(5) 0.0157(5) 0.0102(5) -0.0014(4) -0.0019(4) 0.0039(4)
N004 0.0182(5) 0.0162(6) 0.0185(6) -0.0003(5) -0.0045(5) 0.0024(5)
N005 0.0187(5) 0.0152(5) 0.0128(6) -0.0017(4) -0.0017(4) 0.0007(4)
C006 0.0155(6) 0.0135(6) 0.0139(6) -0.0007(5) -0.0024(5) -0.0005(5)
C007 0.0154(6) 0.0139(6) 0.0118(6) -0.0020(5) -0.0008(5) -0.0005(5)
C008 0.0131(6) 0.0153(6) 0.0163(7) -0.0008(5) -0.0007(5) 0.0007(5)
C009 0.0147(6) 0.0128(6) 0.0142(6) -0.0007(5) -0.0022(5) 0.0009(5)
C00A 0.0139(6) 0.0133(6) 0.0144(7) 0.0002(5) -0.0013(5) -0.0008(5)
C00B 0.0144(6) 0.0141(6) 0.0127(6) -0.0018(5) -0.0009(5) 0.0000(5)
C00C 0.0156(6) 0.0134(6) 0.0168(7) -0.0021(5) -0.0013(5) 0.0020(5)
C00D 0.0149(6) 0.0174(6) 0.0127(6) -0.0004(5) -0.0016(5) -0.0004(5)
C00E 0.0167(6) 0.0153(6) 0.0116(6) 0.0001(5) -0.0025(5) -0.0002(5)
C00F 0.0152(6) 0.0136(6) 0.0173(7) -0.0021(5) -0.0003(5) 0.0035(5)
C00G 0.0146(6) 0.0162(6) 0.0170(7) -0.0014(5) -0.0020(5) 0.0011(5)
C00H 0.0133(6) 0.0142(6) 0.0133(6) -0.0016(5) -0.0004(5) 0.0004(5)
C00I 0.0159(6) 0.0131(6) 0.0145(7) -0.0016(5) -0.0010(5) -0.0012(5)
C00J 0.0132(6) 0.0149(6) 0.0156(7) 0.0008(5) -0.0033(5) 0.0000(5)
C00K 0.0165(6) 0.0151(6) 0.0132(7) -0.0026(5) 0.0000(5) -0.0001(5)
C00L 0.0175(6) 0.0167(7) 0.0232(8) 0.0008(5) -0.0057(5) 0.0007(5)
C00M 0.0202(6) 0.0169(7) 0.0137(7) -0.0047(5) -0.0019(5) 0.0024(5)
C00N 0.0159(6) 0.0211(7) 0.0161(7) -0.0018(5) -0.0023(5) -0.0005(5)
C00O 0.0190(6) 0.0177(7) 0.0171(7) -0.0024(5) -0.0024(5) 0.0027(5)
C00P 0.0170(6) 0.0171(6) 0.0153(7) 0.0014(5) -0.0045(5) 0.0027(5)
C00Q 0.0201(6) 0.0160(6) 0.0154(7) -0.0029(5) -0.0022(5) -0.0016(5)
C00R 0.0177(6) 0.0215(7) 0.0181(7) 0.0025(5) -0.0066(5) 0.0001(6)
C00S 0.0210(7) 0.0191(7) 0.0202(7) -0.0075(6) 0.0007(5) 0.0027(6)
C00T 0.0248(7) 0.0214(7) 0.0129(7) -0.0052(5) -0.0007(5) -0.0002(6)
C00U 0.0286(7) 0.0207(7) 0.0185(7) -0.0041(6) -0.0062(6) 0.0044(6)
C00V 0.0197(7) 0.0254(7) 0.0164(7) 0.0016(6) -0.0046(5) 0.0045(6)
C00W 0.0243(7) 0.0189(7) 0.0319(9) -0.0030(6) -0.0108(6) 0.0037(6)
C00X 0.0191(7) 0.0295(8) 0.0206(8) -0.0029(6) -0.0035(6) 0.0076(6)
C00Y 0.0307(8) 0.0220(7) 0.0135(7) -0.0039(5) 0.0014(6) 0.0028(6)
C00Z 0.0296(8) 0.0238(8) 0.0175(7) -0.0062(6) -0.0010(6) 0.0099(6)
C010 0.0354(8) 0.0196(7) 0.0287(9) 0.0037(6) -0.0154(7) -0.0018(6)
C011 0.0263(8) 0.0315(9) 0.0288(9) -0.0165(7) -0.0023(6) -0.0011(7)

loop_
_atom_type_symbol
_atom_type_description
_atom_type_scat_dispersion_real
_atom_type_scat_dispersion_imag
_atom_type_scat_source
C C 0.0033 0.0016 'International Tables Vol C Tables 4.2.6.8 and 6.1.1.4'
H H 0.0000 0.0000 'International Tables Vol C Tables 4.2.6.8 and 6.1.1.4'
N N 0.0061 0.0033 'International Tables Vol C Tables 4.2.6.8 and 6.1.1.4'
O O 0.0106 0.0060 'International Tables Vol C Tables 4.2.6.8 and 6.1.1.4'

loop_
_exptl_crystal_face_index_h
_exptl_crystal_face_index_k
_exptl_crystal_face_index_l
_exptl_crystal_face_perp_dist
_exptl_oxdiff_crystal_face_indexfrac_h
_exptl_oxdiff_crystal_face_indexfrac_k
_exptl_oxdiff_crystal_face_indexfrac_l
_exptl_oxdiff_crystal_face_x
_exptl_oxdiff_crystal_face_y
_exptl_oxdiff_crystal_face_z
0 -11 11 0.0920 0.4416 -11.1032 10.7788 -0.7481 -0.6620 0.0462
13 1 -2 0.3879 12.7907 1.2924 -2.2501 0.4177 -0.0925 0.9039
1 14 10 0.0808 1.1396 13.9632 9.8973 -0.3846 0.8839 0.2660
2 16 0 0.0862 1.9567 15.5933 0.3020 0.2091 0.9446 0.2529
-4 -15 -1 0.1578 -3.6334 -15.2628 -1.0025 -0.2001 -0.9045 -0.3765
1 -14 6 0.0869 1.3158 -13.8945 6.3710 -0.5068 -0.8606 0.0508
2 14 10 0.0823 1.7143 13.8931 10.0095 -0.3797 0.8725 0.3076
1 -14 -9 0.0873 0.9767 -13.9923 -9.3344 0.3965 -0.9114 -0.1101
2 11 14 0.0877 1.5427 11.0970 13.6996 -0.6307 0.7125 0.3075
1 -2 17 0.0942 1.1429 -2.1145 16.7451 -0.9728 -0.0938 0.2116
0 2 -16 0.0959 0.3617 2.4397 -16.4321 0.9905 0.0955 -0.0991
1 11 -10 0.0954 0.5236 11.2929 -10.3953 0.7486 0.6625 0.0275
1 -15 1 0.0815 1.2853 -15.4938 1.0285 -0.2163 -0.9763 -0.0090
1 16 0 0.0810 0.9811 15.6635 -0.1026 0.2127 0.9604 0.1802
2 -15 -4 0.0850 1.6336 -15.4576 -4.2157 0.0959 -0.9950 -0.0292
2 -11 -13 0.0939 1.5244 -11.0331 -13.0764 0.6605 -0.7463 -0.0824
1 7 16 0.0909 0.6457 7.2539 16.1406 -0.8371 0.4929 0.2372
-2 -11 -14 0.1311 -1.9307 -11.0630 -13.7274 0.6245 -0.7054 -0.3352
1 -7 -16 0.0940 1.2046 -7.0783 -15.7759 0.8573 -0.5048 -0.1006
1 3 17 0.0939 0.6102 2.6632 17.2070 -0.9543 0.2114 0.2114
1 -2 -17 0.0956 1.1430 -2.3836 -16.8334 0.9731 -0.2156 -0.0809
-13 -3 -5 0.3035 -13.0906 -2.6032 -5.3014 -0.0012 -0.0087 -1.0000
2 14 -5 0.0881 1.5678 14.2534 -5.1266 0.5001 0.8494 0.1687

loop_
_geom_angle_atom_site_label_1
_geom_angle_atom_site_label_2
_geom_angle_atom_site_label_3
_geom_angle
C007 N003 H003 125.3
C00A N003 H003 125.3
C00A N003 C007 109.42(11)
C00L N004 C008 118.46(12)
C00Q N005 C00I 117.95(11)
C007 C006 C008 124.84(12)
C00C C006 C007 116.17(12)
C00C C006 C008 118.99(11)
N003 C007 C006 130.62(12)
N003 C007 C009 108.44(11)
C006 C007 C009 120.94(12)
N004 C008 C006 116.13(12)
N004 C008 C00G 120.38(12)
C00G C008 C006 123.46(12)
C007 C009 C00B 106.50(11)
C00E C009 C007 120.45(12)
C00E C009 C00B 133.02(12)
N003 C00A C00B 109.30(11)
N003 C00A C00H 128.74(12)
C00H C00A C00B 121.89(12)
C00A C00B C009 106.29(11)
C00D C00B C009 133.35(12)
C00D C00B C00A 120.26(11)
C006 C00C H00C 118.0
C00K C00C C006 123.95(12)
C00K C00C H00C 118.0
C00B C00D H00D 120.2
C00J C00D C00B 119.67(12)
C00J C00D H00D 120.2
C009 C00E H00E 120.1
C009 C00E C00K 119.81(12)
C00K C00E H00E 120.1
C00H C00F H00F 117.9
C00H C00F C00J 124.25(12)
C00J C00F H00F 117.9
C008 C00G H00G 119.9
C00N C00G C008 120.19(12)
C00N C00G H00G 119.9
C00A C00H C00I 122.06(12)
C00F C00H C00A 115.55(12)
C00F C00H C00I 122.34(11)
N005 C00I C00H 117.24(11)
N005 C00I C00O 120.87(12)
C00O C00I C00H 121.89(12)
C00D C00J C00F 118.34(12)
C00D C00J C00P 122.82(12)
C00F C00J C00P 118.79(11)
C00C C00K C00E 118.55(12)
C00C C00K C00M 121.45(12)
C00E C00K C00M 119.96(12)
N004 C00L C00R 124.45(13)
N004 C00L C00W 114.59(13)
C00R C00L C00W 120.93(13)
C00Y C00M C00K 110.07(11)
C00Y C00M C00Z 108.22(11)
C00Z C00M C00K 112.24(11)
C011 C00M C00K 108.70(11)
C011 C00M C00Y 109.06(12)
C011 C00M C00Z 108.50(12)
C00G C00N H00N 120.4
C00R C00N C00G 119.13(13)
C00R C00N H00N 120.4
C00I C00O H00O 120.0
C00S C00O C00I 120.08(13)
C00S C00O H00O 120.0
C00V C00P C00J 111.83(11)
C00V C00P C00X 108.08(11)
C00V C00P C010 108.36(12)
C00X C00P C00J 110.19(11)
C010 C00P C00J 109.38(11)
C010 C00P C00X 108.93(12)
N005 C00Q C00T 124.26(13)
N005 C00Q C00U 115.16(11)
C00T C00Q C00U 120.58(13)
C00L C00R H00R 121.3
C00N C00R C00L 117.32(13)
C00N C00R H00R 121.3
C00O C00S H00S 120.4
C00O C00S C00T 119.21(12)
C00T C00S H00S 120.4
C00Q C00T H00T 121.2
C00S C00T C00Q 117.62(13)
C00S C00T H00T 121.2
O001 C00U C00Q 124.57(13)
O001 C00U H00U 117.7
C00Q C00U H00U 117.7
C00P C00V H00A 109.5
C00P C00V H00B 109.5
C00P C00V H00H 109.5
H00A C00V H00B 109.5
H00A C00V H00H 109.5
H00B C00V H00H 109.5
O002 C00W C00L 124.04(15)
O002 C00W H00W 118.0
C00L C00W H00W 118.0
C00P C00X H00I 109.5
C00P C00X H00J 109.5
C00P C00X H00K 109.5
H00I C00X H00J 109.5
H00I C00X H00K 109.5
H00J C00X H00K 109.5
C00M C00Y H00L 109.5
C00M C00Y H00M 109.5
C00M C00Y H00P 109.5
H00L C00Y H00M 109.5
H00L C00Y H00P 109.5
H00M C00Y H00P 109.5
C00M C00Z H00Q 109.5
C00M C00Z H00V 109.5
C00M C00Z H00X 109.5
H00Q C00Z H00V 109.5
H00Q C00Z H00X 109.5
H00V C00Z H00X 109.5
C00P C010 H01A 109.5
C00P C010 H01B 109.5
C00P C010 H01C 109.5
H01A C010 H01B 109.5
H01A C010 H01C 109.5
H01B C010 H01C 109.5
C00M C011 H01D 109.5
C00M C011 H01E 109.5
C00M C011 H01F 109.5
H01D C011 H01E 109.5
H01D C011 H01F 109.5
H01E C011 H01F 109.5

loop_
_geom_bond_atom_site_label_1
_geom_bond_atom_site_label_2
_geom_bond_distance
O001 C00U 1.2052(18)
O002 C00W 1.2040(18)
N003 H003 0.8600
N003 C007 1.3848(16)
N003 C00A 1.3746(16)
N004 C008 1.3476(17)
N004 C00L 1.3345(19)
N005 C00I 1.3489(17)
N005 C00Q 1.3417(17)
C006 C007 1.4057(18)
C006 C008 1.4778(19)
C006 C00C 1.4026(18)
C007 C009 1.4152(19)
C008 C00G 1.4044(19)
C009 C00B 1.4557(17)
C009 C00E 1.3898(18)
C00A C00B 1.4069(18)
C00A C00H 1.4051(17)
C00B C00D 1.3946(18)
C00C H00C 0.9300
C00C C00K 1.3914(19)
C00D H00D 0.9300
C00D C00J 1.3930(18)
C00E H00E 0.9300
C00E C00K 1.3970(18)
C00F H00F 0.9300
C00F C00H 1.3946(18)
C00F C00J 1.4050(19)
C00G H00G 0.9300
C00G C00N 1.383(2)
C00H C00I 1.4824(18)
C00I C00O 1.4025(18)
C00J C00P 1.5390(18)
C00K C00M 1.5388(18)
C00L C00R 1.389(2)
C00L C00W 1.4869(19)
C00M C00Y 1.532(2)
C00M C00Z 1.5318(19)
C00M C011 1.530(2)
C00N H00N 0.9300
C00N C00R 1.3829(19)
C00O H00O 0.9300
C00O C00S 1.378(2)
C00P C00V 1.5271(19)
C00P C00X 1.5360(19)
C00P C010 1.533(2)
C00Q C00T 1.3869(19)
C00Q C00U 1.4856(19)
C00R H00R 0.9300
C00S H00S 0.9300
C00S C00T 1.382(2)
C00T H00T 0.9300
C00U H00U 0.9300
C00V H00A 0.9600
C00V H00B 0.9600
C00V H00H 0.9600
C00W H00W 0.9300
C00X H00I 0.9600
C00X H00J 0.9600
C00X H00K 0.9600
C00Y H00L 0.9600
C00Y H00M 0.9600
C00Y H00P 0.9600
C00Z H00Q 0.9600
C00Z H00V 0.9600
C00Z H00X 0.9600
C010 H01A 0.9600
C010 H01B 0.9600
C010 H01C 0.9600
C011 H01D 0.9600
C011 H01E 0.9600
C011 H01F 0.9600
